data_2222042
loop_
_publ_author_name
'Alhadi, Abeer A.'
'Saharin, Siti Munirah'
'Mohd Ali, Hapipah'
'Robinson, Ward T.'
'Abdulla, Mahmood A.'

_publ_section_title
;
 <i>N</i>'-(2,4-Dimethoxybenzylidene)-3,4,5-trihydroxybenzohydrazide
 ethanol solvate
;
_journal_coeditor_code HG2510
_journal_issue 6
_journal_name_full 'Acta Crystallographica Section E'
_journal_page_first o1373
_journal_paper_doi 10.1107/S1600536809018947
_journal_volume 65
_journal_year 2009
_chemical_formula_iupac 'C16 H16 N2 O6, C2 H6 O'
_chemical_formula_moiety 'C16 H16 N2 O6, C2 H6 O'
_chemical_formula_sum 'C18 H22 N2 O7'
_chemical_formula_weight 378.38
_chemical_name_systematic
;
<i>N</i>'-(2,4-Dimethoxybenzylidene)-3,4,5-trihydroxybenzohydrazide
ethanol solvate
;
_space_group_IT_number 14
_symmetry_cell_setting monoclinic
_symmetry_space_group_name_Hall '-P 2yn'
_symmetry_space_group_name_H-M 'P 1 21/n 1'
_atom_sites_solution_hydrogens geom
_atom_sites_solution_primary direct
_atom_sites_solution_secondary difmap
_audit_creation_method SHELXL-97
_cell_angle_alpha 90.00
_cell_angle_beta 93.9360(10)
_cell_angle_gamma 90.00
_cell_formula_units_Z 4
_cell_length_a 7.83470(10)
_cell_length_b 17.5412(3)
_cell_length_c 13.0230(2)
_cell_measurement_reflns_used 3445
_cell_measurement_temperature 100(2)
_cell_measurement_theta_max 29.075
_cell_measurement_theta_min 2.802
_cell_volume 1785.53(5)
_computing_cell_refinement 'SAINT (Bruker, 2007)'
_computing_data_collection 'APEX2 (Bruker, 2007)'
_computing_data_reduction 'SAINT (Bruker, 2007)'
_computing_molecular_graphics 'X-SEED (Barbour, 2001)'
_computing_publication_material 'publCIF (Westrip, 2008)'
_computing_structure_refinement 'SHELXL97 (Sheldrick, 2008)'
_computing_structure_solution 'SHELXS97 (Sheldrick, 2008)'
_diffrn_ambient_temperature 100(2)
_diffrn_measured_fraction_theta_full 0.999
_diffrn_measured_fraction_theta_max 0.951
_diffrn_measurement_device_type 'Bruker APEXII CCD area-detector'
_diffrn_measurement_method \w
_diffrn_radiation_monochromator graphite
_diffrn_radiation_source 'fine-focus sealed tube'
_diffrn_radiation_type MoK\a
_diffrn_radiation_wavelength 0.71073
_diffrn_reflns_av_R_equivalents 0.0414
_diffrn_reflns_av_sigmaI/netI 0.0440
_diffrn_reflns_limit_h_max 10
_diffrn_reflns_limit_h_min -11
_diffrn_reflns_limit_k_max 24
_diffrn_reflns_limit_k_min -24
_diffrn_reflns_limit_l_max 18
_diffrn_reflns_limit_l_min -18
_diffrn_reflns_number 19580
_diffrn_reflns_theta_full 25.00
_diffrn_reflns_theta_max 30.51
_diffrn_reflns_theta_min 1.95
_exptl_absorpt_coefficient_mu 0.109
_exptl_absorpt_correction_T_max 0.9870
_exptl_absorpt_correction_T_min 0.9669
_exptl_absorpt_correction_type multi-scan
_exptl_absorpt_process_details '(SADABS; Sheldrick, 1996)'
_exptl_crystal_colour yellow
_exptl_crystal_density_diffrn 1.408
_exptl_crystal_density_method 'not measured'
_exptl_crystal_description block
_exptl_crystal_F_000 800
_exptl_crystal_size_max 0.31
_exptl_crystal_size_mid 0.16
_exptl_crystal_size_min 0.12
_refine_diff_density_max 0.407
_refine_diff_density_min -0.265
_refine_ls_extinction_method none
_refine_ls_goodness_of_fit_ref 1.024
_refine_ls_hydrogen_treatment constr
_refine_ls_matrix_type full
_refine_ls_number_parameters 253
_refine_ls_number_reflns 5188
_refine_ls_number_restraints 0
_refine_ls_restrained_S_all 1.024
_refine_ls_R_factor_all 0.0745
_refine_ls_R_factor_gt 0.0444
_refine_ls_shift/su_max 0.001
_refine_ls_shift/su_mean 0.000
_refine_ls_structure_factor_coef Fsqd
_refine_ls_weighting_details 'calc w=1/[\s^2^(Fo^2^)+(0.0566P)^2^+0.3538P] where P=(Fo^2^+2Fc^2^)/3'
_refine_ls_weighting_scheme calc
_refine_ls_wR_factor_gt 0.1069
_refine_ls_wR_factor_ref 0.1214
_reflns_number_gt 3586
_reflns_number_total 5188
_reflns_threshold_expression I>2\s(I)
_cod_data_source_file hg2510.cif
_cod_data_source_block I
_cod_depositor_comments
;
The following automatic conversions were performed:
'_symmetry_cell_setting' value 'Monoclinic' changed to 'monoclinic'
according to '/home/saulius/struct/CIF-dictionaries/cif_core.dic'
dictionary named 'cif_core.dic' version 2.4.1 from 2010-06-29.

Automatic conversion script
Id: cif_fix_enum 1527 2010-12-29 10:47:43Z saulius 

The following automatic conversions were performed:

'_symmetry_cell_setting' value 'Monoclinic' changed to 'monoclinic'
according to /home/saulius/struct/CIF-dictionaries/cif_core.dic
dictionary named 'cif_core.dic' version 2.4.1 from 2010-06-29.

Automatic conversion script
Id: cif_fix_values 1715 2011-07-08 13:25:40Z adriana 
;
_cod_original_sg_symbol_H-M 'P 21/n'
_cod_database_code 2222042
_cod_database_fobs_code 2222042

loop_
_symmetry_equiv_pos_as_xyz
'x, y, z'
'-x+1/2, y+1/2, -z+1/2'
'-x, -y, -z'
'x-1/2, -y-1/2, z-1/2'

loop_
_atom_site_type_symbol
_atom_site_label
_atom_site_fract_x
_atom_site_fract_y
_atom_site_fract_z
_atom_site_U_iso_or_equiv
_atom_site_adp_type
_atom_site_calc_flag
_atom_site_refinement_flags
_atom_site_occupancy
_atom_site_disorder_assembly
_atom_site_disorder_group
C C1 1.15941(17) 0.21466(7) 0.76768(10) 0.0156(3) Uani d . 1 . .
H H1 1.1458 0.2583 0.7248 0.019 Uiso calc R 1 . .
C C2 1.25203(17) 0.22016(7) 0.86245(10) 0.0153(3) Uani d . 1 . .
C C3 1.26837(17) 0.15678(8) 0.92716(10) 0.0154(3) Uani d . 1 . .
C C4 1.19696(18) 0.08744(8) 0.89317(10) 0.0170(3) Uani d . 1 . .
C C5 1.10756(18) 0.08150(8) 0.79830(10) 0.0176(3) Uani d . 1 . .
H H5 1.0605 0.0339 0.7760 0.021 Uiso calc R 1 . .
C C6 1.08672(17) 0.14571(7) 0.73529(10) 0.0154(3) Uani d . 1 . .
C C7 0.98683(17) 0.14395(8) 0.63409(10) 0.0159(3) Uani d . 1 . .
C C8 0.74521(17) 0.00842(8) 0.49550(10) 0.0168(3) Uani d . 1 . .
H H8 0.7539 -0.0296 0.5476 0.023(4) Uiso calc R 1 . .
C C9 0.64100(17) -0.00596(8) 0.40063(10) 0.0165(3) Uani d . 1 . .
C C10 0.57036(17) -0.07846(8) 0.38154(10) 0.0163(3) Uani d . 1 . .
C C11 0.47202(17) -0.09404(8) 0.29061(10) 0.0172(3) Uani d . 1 . .
H H11 0.4236 -0.1431 0.2785 0.021 Uiso calc R 1 . .
C C12 0.44633(18) -0.03640(8) 0.21828(11) 0.0188(3) Uani d . 1 . .
C C13 0.51352(19) 0.03637(8) 0.23587(11) 0.0209(3) Uani d . 1 . .
H H13 0.4939 0.0754 0.1859 0.025 Uiso calc R 1 . .
C C14 0.60860(18) 0.05093(8) 0.32640(11) 0.0190(3) Uani d . 1 . .
H H14 0.6533 0.1007 0.3389 0.023 Uiso calc R 1 . .
C C15 0.2879(2) -0.11915(8) 0.09897(11) 0.0227(3) Uani d . 1 . .
H H15A 0.3824 -0.1557 0.0978 0.034 Uiso calc R 1 . .
H H15B 0.2270 -0.1169 0.0307 0.034 Uiso calc R 1 . .
H H15C 0.2087 -0.1354 0.1498 0.034 Uiso calc R 1 . .
C C16 0.5321(2) -0.20516(8) 0.44383(12) 0.0247(3) Uani d . 1 . .
H H16A 0.4072 -0.2007 0.4358 0.037 Uiso calc R 1 . .
H H16B 0.5647 -0.2364 0.5044 0.037 Uiso calc R 1 . .
H H16C 0.5737 -0.2292 0.3824 0.037 Uiso calc R 1 . .
C C17 0.7901(2) 0.81507(9) 0.72385(14) 0.0313(4) Uani d . 1 . .
H H19A 0.6929 0.8370 0.6826 0.047 Uiso calc R 1 . .
H H19B 0.7482 0.7866 0.7818 0.047 Uiso calc R 1 . .
H H19C 0.8531 0.7806 0.6809 0.047 Uiso calc R 1 . .
C C18 0.9073(2) 0.87827(9) 0.76416(12) 0.0259(3) Uani d . 1 . .
H H18A 0.8458 0.9110 0.8113 0.031 Uiso calc R 1 . .
H H18B 1.0074 0.8559 0.8038 0.031 Uiso calc R 1 . .
N N1 0.92094(15) 0.07647(6) 0.60343(9) 0.0168(2) Uani d . 1 . .
H H1' 0.9379 0.0357 0.6422 0.030(5) Uiso calc R 1 . .
N N2 0.82556(15) 0.07168(6) 0.50974(9) 0.0174(2) Uani d . 1 . .
O O1 0.96209(13) 0.20261(5) 0.58110(7) 0.0219(2) Uani d . 1 . .
O O2 1.32670(14) 0.28879(5) 0.88620(7) 0.0218(2) Uani d . 1 . .
H H2 1.3569 0.2901 0.9493 0.033 Uiso calc R 1 . .
O O3 1.35316(13) 0.15568(6) 1.02261(7) 0.0209(2) Uani d . 1 . .
H H3 1.3877 0.1998 1.0381 0.031 Uiso calc R 1 . .
O O4 1.21299(15) 0.02350(6) 0.95174(8) 0.0273(3) Uani d . 1 . .
H H4 1.2718 0.0332 1.0065 0.041 Uiso calc R 1 . .
O O5 0.60584(13) -0.13118(6) 0.45673(7) 0.0224(2) Uani d . 1 . .
O O6 0.35424(14) -0.04532(6) 0.12604(8) 0.0264(3) Uani d . 1 . .
O O7 0.96498(14) 0.92367(6) 0.68270(8) 0.0229(2) Uani d . 1 . .
H H7 1.0291 0.8975 0.6475 0.034 Uiso calc R 1 . .

loop_
_atom_site_aniso_label
_atom_site_aniso_U_11
_atom_site_aniso_U_22
_atom_site_aniso_U_33
_atom_site_aniso_U_12
_atom_site_aniso_U_13
_atom_site_aniso_U_23
C1 0.0190(6) 0.0138(6) 0.0137(6) 0.0025(5) -0.0015(5) 0.0010(5)
C2 0.0187(6) 0.0123(6) 0.0148(6) -0.0006(5) 0.0000(5) -0.0015(5)
C3 0.0175(6) 0.0163(6) 0.0119(6) 0.0006(5) -0.0021(5) -0.0010(5)
C4 0.0214(7) 0.0143(6) 0.0147(6) 0.0000(5) -0.0029(5) 0.0027(5)
C5 0.0223(7) 0.0140(6) 0.0159(7) -0.0007(5) -0.0034(5) -0.0003(5)
C6 0.0171(6) 0.0156(6) 0.0131(6) 0.0011(5) -0.0020(5) -0.0006(5)
C7 0.0175(6) 0.0157(6) 0.0141(6) 0.0019(5) -0.0016(5) -0.0005(5)
C8 0.0194(7) 0.0158(6) 0.0148(6) 0.0008(5) -0.0021(5) 0.0007(5)
C9 0.0170(6) 0.0168(6) 0.0151(7) -0.0002(5) -0.0021(5) -0.0009(5)
C10 0.0187(7) 0.0162(6) 0.0139(6) 0.0010(5) -0.0010(5) 0.0013(5)
C11 0.0188(7) 0.0162(6) 0.0161(6) -0.0014(5) -0.0020(5) -0.0015(5)
C12 0.0201(7) 0.0192(7) 0.0162(7) 0.0000(5) -0.0059(5) -0.0012(5)
C13 0.0274(8) 0.0156(6) 0.0186(7) -0.0001(6) -0.0065(6) 0.0026(5)
C14 0.0208(7) 0.0141(6) 0.0212(7) -0.0009(5) -0.0040(5) -0.0008(5)
C15 0.0287(8) 0.0186(7) 0.0197(7) -0.0034(6) -0.0074(6) -0.0025(6)
C16 0.0339(8) 0.0158(7) 0.0236(8) -0.0045(6) -0.0042(6) 0.0033(6)
C17 0.0369(9) 0.0197(7) 0.0381(10) -0.0044(7) 0.0079(7) -0.0009(7)
C18 0.0344(8) 0.0217(7) 0.0212(7) 0.0002(6) -0.0020(6) 0.0049(6)
N1 0.0215(6) 0.0151(5) 0.0129(5) -0.0010(4) -0.0063(4) 0.0013(4)
N2 0.0199(6) 0.0172(6) 0.0142(6) 0.0000(5) -0.0064(4) -0.0011(4)
O1 0.0323(6) 0.0142(5) 0.0176(5) 0.0012(4) -0.0101(4) 0.0016(4)
O2 0.0353(6) 0.0145(5) 0.0145(5) -0.0057(4) -0.0070(4) 0.0012(4)
O3 0.0310(6) 0.0167(5) 0.0137(5) -0.0028(4) -0.0079(4) 0.0011(4)
O4 0.0446(7) 0.0167(5) 0.0184(5) -0.0065(5) -0.0141(5) 0.0056(4)
O5 0.0320(6) 0.0162(5) 0.0177(5) -0.0042(4) -0.0076(4) 0.0030(4)
O6 0.0382(6) 0.0176(5) 0.0209(5) -0.0043(4) -0.0160(5) 0.0010(4)
O7 0.0295(6) 0.0163(5) 0.0232(6) 0.0001(4) 0.0034(4) -0.0001(4)

loop_
_atom_type_symbol
_atom_type_description
_atom_type_scat_dispersion_real
_atom_type_scat_dispersion_imag
_atom_type_scat_source
C C 0.0033 0.0016 'International Tables Vol C Tables 4.2.6.8 and 6.1.1.4'
H H 0.0000 0.0000 'International Tables Vol C Tables 4.2.6.8 and 6.1.1.4'
N N 0.0061 0.0033 'International Tables Vol C Tables 4.2.6.8 and 6.1.1.4'
O O 0.0106 0.0060 'International Tables Vol C Tables 4.2.6.8 and 6.1.1.4'

loop_
_geom_angle_atom_site_label_1
_geom_angle_atom_site_label_2
_geom_angle_atom_site_label_3
_geom_angle_site_symmetry_1
_geom_angle_site_symmetry_3
_geom_angle
_geom_angle_publ_flag
C6 C1 C2 . . 120.50(12) ?
C6 C1 H1 . . 119.8 ?
C2 C1 H1 . . 119.8 ?
O2 C2 C1 . . 116.85(12) ?
O2 C2 C3 . . 123.07(11) ?
C1 C2 C3 . . 120.06(12) ?
O3 C3 C2 . . 125.32(12) ?
O3 C3 C4 . . 115.73(11) ?
C2 C3 C4 . . 118.93(11) ?
O4 C4 C5 . . 117.51(12) ?
O4 C4 C3 . . 121.43(12) ?
C5 C4 C3 . . 121.07(12) ?
C4 C5 C6 . . 119.75(12) ?
C4 C5 H5 . . 120.1 ?
C6 C5 H5 . . 120.1 ?
C1 C6 C5 . . 119.63(12) ?
C1 C6 C7 . . 117.84(11) ?
C5 C6 C7 . . 122.52(12) ?
O1 C7 N1 . . 121.44(12) ?
O1 C7 C6 . . 121.75(12) ?
N1 C7 C6 . . 116.79(12) ?
N2 C8 C9 . . 120.91(12) ?
N2 C8 H8 . . 119.5 ?
C9 C8 H8 . . 119.5 ?
C14 C9 C10 . . 118.24(12) ?
C14 C9 C8 . . 121.81(12) ?
C10 C9 C8 . . 119.95(12) ?
O5 C10 C11 . . 123.45(12) ?
O5 C10 C9 . . 115.45(11) ?
C11 C10 C9 . . 121.09(12) ?
C12 C11 C10 . . 118.67(12) ?
C12 C11 H11 . . 120.7 ?
C10 C11 H11 . . 120.7 ?
O6 C12 C11 . . 123.82(12) ?
O6 C12 C13 . . 114.82(12) ?
C11 C12 C13 . . 121.36(12) ?
C14 C13 C12 . . 119.17(13) ?
C14 C13 H13 . . 120.4 ?
C12 C13 H13 . . 120.4 ?
C13 C14 C9 . . 121.44(13) ?
C13 C14 H14 . . 119.3 ?
C9 C14 H14 . . 119.3 ?
O6 C15 H15A . . 109.5 ?
O6 C15 H15B . . 109.5 ?
H15A C15 H15B . . 109.5 ?
O6 C15 H15C . . 109.5 ?
H15A C15 H15C . . 109.5 ?
H15B C15 H15C . . 109.5 ?
O5 C16 H16A . . 109.5 ?
O5 C16 H16B . . 109.5 ?
H16A C16 H16B . . 109.5 ?
O5 C16 H16C . . 109.5 ?
H16A C16 H16C . . 109.5 ?
H16B C16 H16C . . 109.5 ?
C18 C17 H19A . . 109.5 ?
C18 C17 H19B . . 109.5 ?
H19A C17 H19B . . 109.5 ?
C18 C17 H19C . . 109.5 ?
H19A C17 H19C . . 109.5 ?
H19B C17 H19C . . 109.5 ?
O7 C18 C17 . . 111.58(13) ?
O7 C18 H18A . . 109.3 ?
C17 C18 H18A . . 109.3 ?
O7 C18 H18B . . 109.3 ?
C17 C18 H18B . . 109.3 ?
H18A C18 H18B . . 108.0 ?
C7 N1 N2 . . 119.19(11) ?
C7 N1 H1' . . 120.4 ?
N2 N1 H1' . . 120.4 ?
C8 N2 N1 . . 114.10(11) ?
C2 O2 H2 . . 109.5 ?
C3 O3 H3 . . 109.5 ?
C4 O4 H4 . . 109.5 ?
C10 O5 C16 . . 118.18(11) ?
C12 O6 C15 . . 118.75(11) ?
C18 O7 H7 . . 109.5 ?

loop_
_geom_bond_atom_site_label_1
_geom_bond_atom_site_label_2
_geom_bond_site_symmetry_2
_geom_bond_distance
_geom_bond_publ_flag
C1 C6 . 1.3900(18) ?
C1 C2 . 1.3914(18) ?
C1 H1 . 0.9500 ?
C2 O2 . 1.3647(15) ?
C2 C3 . 1.3958(18) ?
C3 O3 . 1.3687(15) ?
C3 C4 . 1.3979(18) ?
C4 O4 . 1.3574(16) ?
C4 C5 . 1.3818(18) ?
C5 C6 . 1.3965(18) ?
C5 H5 . 0.9500 ?
C6 C7 . 1.4862(18) ?
C7 O1 . 1.2466(16) ?
C7 N1 . 1.3412(17) ?
C8 N2 . 1.2830(17) ?
C8 C9 . 1.4554(18) ?
C8 H8 . 0.9500 ?
C9 C14 . 1.4004(19) ?
C9 C10 . 1.4023(18) ?
C10 O5 . 1.3615(16) ?
C10 C11 . 1.3948(18) ?
C11 C12 . 1.3869(19) ?
C11 H11 . 0.9500 ?
C12 O6 . 1.3672(16) ?
C12 C13 . 1.3938(19) ?
C13 C14 . 1.3745(19) ?
C13 H13 . 0.9500 ?
C14 H14 . 0.9500 ?
C15 O6 . 1.4308(16) ?
C15 H15A . 0.9800 ?
C15 H15B . 0.9800 ?
C15 H15C . 0.9800 ?
C16 O5 . 1.4258(17) ?
C16 H16A . 0.9800 ?
C16 H16B . 0.9800 ?
C16 H16C . 0.9800 ?
C17 C18 . 1.511(2) ?
C17 H19A . 0.9800 ?
C17 H19B . 0.9800 ?
C17 H19C . 0.9800 ?
C18 O7 . 1.4247(18) ?
C18 H18A . 0.9900 ?
C18 H18B . 0.9900 ?
N1 N2 . 1.3889(15) ?
N1 H1' . 0.8800 ?
O2 H2 . 0.8400 ?
O3 H3 . 0.8400 ?
O4 H4 . 0.8400 ?
O7 H7 . 0.8400 ?

loop_
_geom_hbond_atom_site_label_D
_geom_hbond_atom_site_label_H
_geom_hbond_atom_site_label_A
_geom_hbond_site_symmetry_A
_geom_hbond_distance_DH
_geom_hbond_distance_HA
_geom_hbond_distance_DA
_geom_hbond_angle_DHA
O2 H2 O3 . 0.84 2.54 2.9325(13) 109.4
O3 H3 O2 . 0.84 2.54 2.9325(13) 109.8
O4 H4 O3 . 0.84 2.25 2.7009(14) 114.2
N1 H1' O7 1_545 0.88 2.04 2.8844(15) 160
O2 H2 O1 4_666 0.84 1.86 2.6871(13) 169.7
O2 H2 N2 4_666 0.84 2.57 2.9293(15) 107.4
O3 H3 O1 4_666 0.84 1.88 2.7200(13) 176.5
O4 H4 O6 1_656 0.84 2.14 2.7366(14) 127.3
C14 H14 O2 4_565 0.95 2.42 3.3539(17) 166.5

loop_
_cod_related_entry_id
_cod_related_entry_database
_cod_related_entry_code
1 ChemSpider 30655789
